data_1527812
loop_
_publ_author_name
'Michel, D.'
'Perez y Jorba, M.'
'Kahn, A.'

_publ_section_title
;
 Etude structurale des phases Sc5.5 Nb1.5 O12 et Sc5.5 Ta1.5 O12. Ordre
 des cations dans les composes (A, B)7 O12 de type Y6 U O12
;
_journal_name_full 'Materials Research Bulletin'
_journal_page_first 857
_journal_page_last 866
_journal_volume 11
_journal_year 1976
_chemical_formula_sum 'Nb1.5 O12 Sc5.5'
_chemical_name_systematic '(Sc5.5 Nb1.5) O12'
_space_group_IT_number 148
_symmetry_space_group_name_Hall '-R 3'
_symmetry_space_group_name_H-M 'R -3 :H'
_cell_angle_alpha 90
_cell_angle_beta 90
_cell_angle_gamma 120
_cell_formula_units_Z 3
_cell_length_a 9.258
_cell_length_b 9.258
_cell_length_c 8.694
_cell_volume 645.334
_citation_journal_id_ASTM MRBUAC
_cod_data_source_file Michel_MRBUAC_1976_1752.cif
_cod_data_source_block Nb1.5O12Sc5.5
_cod_original_cell_volume 645.3342
_cod_database_code 1527812

loop_
_symmetry_equiv_pos_as_xyz
x,y,z
-y,x-y,z
-x+y,-x,z
-x,-y,-z
y,-x+y,-z
x-y,x,-z
x+2/3,y+1/3,z+1/3
-y+2/3,x-y+1/3,z+1/3
-x+y+2/3,-x+1/3,z+1/3
-x+2/3,-y+1/3,-z+1/3
y+2/3,-x+y+1/3,-z+1/3
x-y+2/3,x+1/3,-z+1/3
x+1/3,y+2/3,z+2/3
-y+1/3,x-y+2/3,z+2/3
-x+y+1/3,-x+2/3,z+2/3
-x+1/3,-y+2/3,-z+2/3
y+1/3,-x+y+2/3,-z+2/3
x-y+1/3,x+2/3,-z+2/3

loop_
_atom_site_label
_atom_site_type_symbol
_atom_site_fract_x
_atom_site_fract_y
_atom_site_fract_z
_atom_site_occupancy
_atom_site_U_iso_or_equiv
Sc1 Sc+3 0 0 0 0.17 0.0
Nb1 Nb+5 0 0 0 0.83 0.0
O2 O-2 0.146 0.449 0.272 1 0.0
Nb2 Nb+5 0.112 0.408 0.027 0.11 0.0
O1 O-2 0.169 0.468 0.793 1 0.0
Sc2 Sc+3 0.112 0.408 0.027 0.89 0.0
